data_1573564
loop_
_publ_author_name
'Tang, Jianqin'
'Hu, Chenyang'
'Crumpton, Agamemnon'
'Griffin, Liam'
'Goicoechea, Jose M.'
'Aldridge, Simon'

_publ_section_title
;
 Metathesis chemistry of inorganic cumulenes driven by B--O bond formation
;
_journal_name_full 'Chemical Science'
_journal_paper_doi 10.1039/D4SC07487D
_journal_year 2025
_chemical_formula_moiety 'C33 H40.398 B2 K N3 O2, 2[C6H6]'
_chemical_formula_sum 'C45 H52.4 B2 K N3 O2'
_chemical_formula_weight 728.01
_space_group_crystal_system tetragonal
_space_group_IT_number 82
_space_group_name_Hall 'I -4'
_space_group_name_H-M_alt 'I -4'
_atom_sites_solution_hydrogens mixed
_atom_sites_solution_primary dual
_audit_creation_date 2024-05-21
_audit_creation_method
;
Olex2 1.5
(compiled 2023.08.24 svn.re1ec1418 for OlexSys, GUI svn.r6817)
;
_audit_update_record
;
2024-08-15 deposited with the CCDC.	2024-12-18 downloaded from the CCDC.
;
_cell_angle_alpha 90
_cell_angle_beta 90
_cell_angle_gamma 90
_cell_formula_units_Z 8
_cell_length_a 22.7178(7)
_cell_length_b 22.7178(7)
_cell_length_c 15.9414(8)
_cell_measurement_reflns_used 6417
_cell_measurement_temperature 100.00(10)
_cell_measurement_theta_max 74.1570
_cell_measurement_theta_min 2.7350
_cell_volume 8227.3(5)
_computing_cell_refinement 'CrysAlisPro 1.171.42.49 (Rigaku OD, 2022)'
_computing_data_collection 'CrysAlisPro 1.171.42.49 (Rigaku OD, 2022)'
_computing_data_reduction 'CrysAlisPro 1.171.42.49 (Rigaku OD, 2022)'
_computing_molecular_graphics 'Olex2 1.5 (Dolomanov et al., 2009)'
_computing_publication_material 'Olex2 1.5 (Dolomanov et al., 2009)'
_computing_structure_refinement 'SHELXL 2018/3 (Sheldrick, 2015)'
_computing_structure_solution 'SHELXT 2018/2 (Sheldrick, 2018)'
_diffrn_ambient_environment N~2~
_diffrn_ambient_temperature 100.00(10)
_diffrn_detector 'Hybrid Pixel Array Detector'
_diffrn_detector_area_resol_mean 10.0000
_diffrn_detector_type 'HyPix-Arc 150'
_diffrn_measured_fraction_theta_full 0.999
_diffrn_measured_fraction_theta_max 0.983
_diffrn_measurement_details
;
List of Runs (angles in degrees, time in seconds):

  # Type    Start    End  Width  t~exp~   \w     \q     \k     \f   Frames
#--------------------------------------------------------------------------
  1  \w     17.00  48.00   0.50    0.50    --   56.98 -79.00  42.00   62
  2  \w     10.00  36.00   0.50    0.50    --   56.98 -42.00-139.00   52
  3  \w     30.00  55.00   0.50    0.50    --   56.98-123.00 157.00   50
  4  \w     70.00 105.00   0.50    0.50    --   56.98  42.00  12.00   70
  5  \w     49.00  75.00   0.50    0.50    --   69.64-123.00 157.00   52
  6  \w     34.00  60.00   0.50    0.50    --   69.64-149.00  -5.00   52
  7  \w     60.00  85.00   0.50    2.00    --   84.06-149.00  -5.00   50
  8  \w     49.00  74.00   0.50    2.00    --   84.06-123.00 157.00   50
  9  \w     94.00 123.00   0.50    2.00    --   84.06 123.00-121.00   58
 10  \w     95.00 120.00   0.50    2.00    --   84.06  42.00  12.00   50
 11  \w     71.00 109.00   0.50    0.50    --   69.64  77.00  60.00   76
 12  \w     20.00  53.00   0.50    0.50    --   69.64 -45.00  90.00   66
 13  \w     47.00  73.00   0.50    2.00    --   84.06 -61.00   0.00   52
 14  \w     40.00  66.00   0.50    2.00    --   84.06 -61.00-120.00   52
 15  \w     42.00  73.00   0.50    2.00    --   84.06 -61.00 120.00   62
 16  \w     48.00  87.00   0.50    2.00    --   84.06 -77.00-180.00   78
 17  \w     99.00 137.00   0.50    2.00    --   86.75  14.00 -44.79   76
 18  \w     57.00  82.00   0.50    2.00    --   86.75  14.00 -44.79   50
 19  \w     46.00  97.00   0.50    2.00    --   86.75   6.00-130.36  102
 20  \w    102.00 137.00   0.50    2.00    --   86.75  11.00  64.50   70
 21  \w     50.00  93.00   0.50    2.00    --   86.75  11.00  64.50   86
 22  \w     65.00 137.00   0.50    2.00    --   86.75  25.00-152.13  144
 23  \w     18.00  43.00   0.50    0.50    --   69.64 -42.00-139.00   50
 24  \w      6.00  32.00   0.50    0.50    --   56.98 -30.00 150.00   52
 25  \w     11.00  37.00   0.50    0.50    --   56.98 -30.00  60.00   52
 26  \w      9.00  35.00   0.50    0.50    --   56.98 -30.00 -30.00   52
 27  \w      4.00  29.00   0.50    0.50    --   56.98 -30.00 -90.00   50
 28  \w     35.00  81.00   0.50    0.50    --   69.64 -94.00-180.00   92
 29  \w     87.00 114.00   0.50    0.50    --   69.64  45.00  30.00   54
 30  \w     28.00  53.00   0.50    0.50    --   69.64 -45.00 -90.00   50
 31  \w     54.00  74.00   0.50    0.50    --   69.64 -94.00 -90.00   40
;
_diffrn_measurement_device 'four-circle diffractometer'
_diffrn_measurement_device_type 'XtaLAB Synergy R, DW system, HyPix-Arc 150'
_diffrn_measurement_method '\w scans'
_diffrn_orient_matrix_type 'CrysAlisPro convention (1999,Acta A55,543-557)'
_diffrn_orient_matrix_UB_11 0.0643607000
_diffrn_orient_matrix_UB_12 -0.0159171000
_diffrn_orient_matrix_UB_13 0.0208146000
_diffrn_orient_matrix_UB_21 0.0208777000
_diffrn_orient_matrix_UB_22 0.0319651000
_diffrn_orient_matrix_UB_23 -0.0799031000
_diffrn_orient_matrix_UB_31 0.0065204000
_diffrn_orient_matrix_UB_32 0.0574629000
_diffrn_orient_matrix_UB_33 0.0502039000
_diffrn_radiation_monochromator mirror
_diffrn_radiation_probe x-ray
_diffrn_radiation_type 'Cu K\a'
_diffrn_radiation_wavelength 1.54184
_diffrn_reflns_av_R_equivalents 0.0416
_diffrn_reflns_av_unetI/netI 0.0292
_diffrn_reflns_Laue_measured_fraction_full 0.999
_diffrn_reflns_Laue_measured_fraction_max 0.983
_diffrn_reflns_limit_h_max 28
_diffrn_reflns_limit_h_min -28
_diffrn_reflns_limit_k_max 26
_diffrn_reflns_limit_k_min -25
_diffrn_reflns_limit_l_max 19
_diffrn_reflns_limit_l_min -19
_diffrn_reflns_number 30711
_diffrn_reflns_point_group_measured_fraction_full 0.979
_diffrn_reflns_point_group_measured_fraction_max 0.931
_diffrn_reflns_theta_full 67.684
_diffrn_reflns_theta_max 75.991
_diffrn_reflns_theta_min 2.751
_diffrn_source 'Rotating-anode X-ray tube'
_diffrn_source_type 'Rigaku (Cu) X-ray Source'
_exptl_absorpt_coefficient_mu 1.428
_exptl_absorpt_correction_T_max 1.00000
_exptl_absorpt_correction_T_min 0.79972
_exptl_absorpt_correction_type multi-scan
_exptl_absorpt_process_details
;
CrysAlisPro 1.171.42.49 (Rigaku Oxford Diffraction, 2022)
Empirical absorption correction using spherical harmonics,
implemented in SCALE3 ABSPACK scaling algorithm.
;
_exptl_crystal_colour colourless
_exptl_crystal_colour_primary colourless
_exptl_crystal_density_diffrn 1.175
_exptl_crystal_description block
_exptl_crystal_F_000 3107
_exptl_crystal_size_max 0.09
_exptl_crystal_size_mid 0.06
_exptl_crystal_size_min 0.05
_refine_diff_density_max 0.287
_refine_diff_density_min -0.248
_refine_diff_density_rms 0.059
_refine_ls_abs_structure_details
;
 Refined as an inversion twin.
;
_refine_ls_abs_structure_Flack 0.040(13)
_refine_ls_extinction_method none
_refine_ls_goodness_of_fit_ref 1.016
_refine_ls_hydrogen_treatment mixed
_refine_ls_matrix_type full
_refine_ls_number_parameters 527
_refine_ls_number_reflns 8001
_refine_ls_number_restraints 283
_refine_ls_restrained_S_all 1.021
_refine_ls_R_factor_all 0.0595
_refine_ls_R_factor_gt 0.0551
_refine_ls_shift/su_max 0.004
_refine_ls_shift/su_mean 0.000
_refine_ls_structure_factor_coef Fsqd
_refine_ls_weighting_details 'w=1/[\s^2^(Fo^2^)+(0.1280P)^2^] where P=(Fo^2^+2Fc^2^)/3'
_refine_ls_weighting_scheme calc
_refine_ls_wR_factor_gt 0.1556
_refine_ls_wR_factor_ref 0.1600
_reflns_Friedel_coverage 0.824
_reflns_Friedel_fraction_full 0.958
_reflns_Friedel_fraction_max 0.875
_reflns_number_gt 7095
_reflns_number_total 8001
_reflns_threshold_expression 'I > 2\s(I)'
_cod_data_source_file d4sc07487d2.cif
_cod_data_source_block 427jtaec23_1
_cod_original_cell_volume 8227.3(7)
_cod_original_formula_sum 'C45 H52.40 B2 K N3 O2'
_cod_database_code 1573564
_shelx_shelxl_version_number 2018/3
_chemical_oxdiff_formula 'C50 H50 B2 N2'
_shelx_space_group_comment
;
The symmetry employed for this shelxl refinement is uniquely defined
by the following loop, which should always be used as a source of
symmetry information in preference to the above space-group names.
They are only intended as comments.
;
_shelx_estimated_absorpt_t_max 0.932
_shelx_estimated_absorpt_t_min 0.882
_olex2_refinement_description
;
1. Twinned data refinement
 Scales: 0.96034
 0.03966
2. Restrained distances
 C8-C20A \\sim C8-C20B
 with sigma of 0.04
 N3A-C22A \\sim N3B-C22B
 with sigma of 0.02
 N3A-B2 \\sim N3B-B2
 with sigma of 0.02
 N3A-C21A \\sim N3B-C21B
 with sigma of 0.02
 C22A-C23A \\sim C22B-C23B
 with sigma of 0.02
 C22A-C30A \\sim C22B-C30B
 with sigma of 0.02
 C27A-C23A \\sim C27B-C23B
 with sigma of 0.02
 C27A-C28A \\sim C27B-C28B
 with sigma of 0.02
 C20A-C21A \\sim C20B-C21B
 with sigma of 0.02
 C28A-C29A \\sim C28B-C29B
 with sigma of 0.02
 C30A-C29A \\sim C30B-C29B
 with sigma of 0.02
 N3A-C23A \\sim N3B-C23B
 with sigma of 0.04
 N3A-C20A \\sim N3B-C20B
 with sigma of 0.04
 N3A-C30A \\sim N3B-C30B
 with sigma of 0.04
 C22A-C27A \\sim C22B-C27B
 with sigma of 0.04
 C22A-B2 \\sim C22B-B2
 with sigma of 0.04
 C22A-C21A \\sim C22B-C21B
 with sigma of 0.04
 C22A-C29A \\sim C22B-C29B
 with sigma of 0.04
 C27A-C29A \\sim C27B-C29B
 with sigma of 0.04
 B2-C20A \\sim B2-C20B
 with sigma of 0.04
 B2-C21A \\sim B2-C21B
 with sigma of 0.04
 C23A-C28A \\sim C23B-C28B
 with sigma of 0.04
 C23A-C30A \\sim C23B-C30B
 with sigma of 0.04
 C28A-C30A \\sim C28B-C30B
 with sigma of 0.04
 C33A-C31A \\sim C32B-C31B
 with sigma of 0.02
 C30B-C31A \\sim C30B-C31B
 with sigma of 0.02
 C31A-C32A \\sim C31B-C33B
 with sigma of 0.02
 C33A-C30B \\sim C32B-C30B
 with sigma of 0.04
 C33A-C32A \\sim C32B-C33B
 with sigma of 0.04
 C30B-C32A \\sim C30B-C33B
 with sigma of 0.04
 C17-C19B \\sim C17-C19A
 with sigma of 0.02
3. Rigid bond restraints
 C8, C9, C13, C14, C15, C16
 with sigma for 1-2 distances of 0.005 and sigma for 1-3 distances of 0.005
4. Uiso/Uaniso restraints and constraints
Uanis(C24) \\sim Ueq, Uanis(C26) \\sim Ueq, Uanis(C25) \\sim Ueq, Uanis(C27A)
\\sim Ueq, Uanis(C27B) \\sim Ueq, Uanis(C23A) \\sim Ueq, Uanis(C23B) \\sim Ueq,
Uanis(C22B) \\sim Ueq, Uanis(C22A) \\sim Ueq, Uanis(C30A) \\sim Ueq,
Uanis(C30B) \\sim Ueq, Uanis(C31A) \\sim Ueq, Uanis(C31B) \\sim Ueq,
Uanis(C32B) \\sim Ueq, Uanis(C33A) \\sim Ueq, Uanis(C32A) \\sim Ueq,
Uanis(C33B) \\sim Ueq, Uanis(C29A) \\sim Ueq, Uanis(C29B) \\sim Ueq,
Uanis(C28A) \\sim Ueq, Uanis(C28B) \\sim Ueq, Uanis(N3A) \\sim Ueq, Uanis(N3B)
\\sim Ueq, Uanis(C21B) \\sim Ueq, Uanis(C21A) \\sim Ueq, Uanis(C20B) \\sim Ueq,
Uanis(C20A) \\sim Ueq: with sigma of 0.015 and sigma for terminal atoms of 0.03
Uanis(C18B) \\sim Ueq, Uanis(C18A) \\sim Ueq: with sigma of 0.015 and sigma for
terminal atoms of 0.03
Uanis(C12B) \\sim Ueq: with sigma of 0.015 and sigma for terminal atoms of 0.03
5. Rigid body (RIGU) restrains
 C9, C8, C16, C15, C14, C13
 with sigma for 1-2 distances of 0.002 and sigma for 1-3 distances of 0.002
 C18B, C17, C19B
 with sigma for 1-2 distances of 0.004 and sigma for 1-3 distances of 0.004
 C18A, C17, C19A
 with sigma for 1-2 distances of 0.004 and sigma for 1-3 distances of 0.004
 C25, C24, C26
 with sigma for 1-2 distances of 0.002 and sigma for 1-3 distances of 0.002
6. Others
 Sof(C27B)=Sof(H27B)=Sof(C28B)=Sof(H28B)=Sof(C29B)=Sof(H29B)=Sof(C30B)=
 Sof(C22B)=Sof(C23B)=Sof(N3B)=Sof(C21B)=Sof(H21B)=Sof(C20B)=Sof(H20B)=1-FVAR(1)
 Sof(N3A)=Sof(C22A)=Sof(C27A)=Sof(H27A)=Sof(C23A)=Sof(C20A)=Sof(H20A)=
 Sof(C28A)=Sof(H28A)=Sof(C21A)=Sof(H21A)=Sof(C30A)=Sof(C29A)=Sof(H29A)=FVAR(1)
 Sof(C33B)=Sof(H33D)=Sof(H33E)=Sof(H33F)=Sof(C31B)=Sof(H31B)=Sof(C32B)=
 Sof(H32D)=Sof(H32E)=Sof(H32F)=1-FVAR(2)
 Sof(C33A)=Sof(H33A)=Sof(H33B)=Sof(H33C)=Sof(C31A)=Sof(H31A)=Sof(C32A)=
 Sof(H32A)=Sof(H32B)=Sof(H32C)=FVAR(2)
 Sof(H17)=Sof(C19A)=Sof(H19D)=Sof(H19E)=Sof(H19F)=Sof(C18A)=Sof(H18D)=
 Sof(H18E)=Sof(H18F)=1-FVAR(3)
 Sof(H17A)=Sof(C19B)=Sof(H19A)=Sof(H19B)=Sof(H19C)=Sof(C18B)=Sof(H18A)=
 Sof(H18B)=Sof(H18C)=FVAR(3)
 Sof(H10)=Sof(C12B)=Sof(H12A)=Sof(H12B)=Sof(H12C)=1-FVAR(4)
 Sof(C12A)=Sof(H12D)=Sof(H12E)=Sof(H12F)=FVAR(4)
7.a Ternary CH refined with riding coordinates:
 C17(H17A), C17(H17), C10(H10), C31A(H31A), C31B(H31B)
7.b Aromatic/amide H refined with riding coordinates:
 C13(H13), C7(H7), C14(H14), C15(H15), C27A(H27A), C6(H6), C20A(H20A),
 C28A(H28A), C3(H3), C21A(H21A), C5(H5), C29A(H29A), C4(H4), C27B(H27B),
 C28B(H28B), C29B(H29B), C21B(H21B), C20B(H20B)
7.c Idealised Me refined as rotating group:
 C11(H11A,H11B,H11C), C19B(H19A,H19B,H19C), C33A(H33A,H33B,H33C), C12B(H12A,
 H12B,H12C), C32A(H32A,H32B,H32C), C33B(H33D,H33E,H33F), C32B(H32D,H32E,H32F),
 C25(H25A,H25B,H25C), C26(H26A,H26B,H26C), C18B(H18A,H18B,H18C), C19A(H19D,H19E,
 H19F), C18A(H18D,H18E,H18F), C12A(H12D,H12E,H12F)
;
_smtbx_masks_void_probe_radius 1.2
_smtbx_masks_void_truncation_radius 1.2
_olex2_submission_special_instructions 'No special instructions were received'
_oxdiff_exptl_absorpt_empirical_details
;
Empirical correction (ABSPACK) includes:
- Absorption correction using spherical harmonics
- Frame scaling
- Detector area scaling
;
_oxdiff_exptl_absorpt_empirical_full_max 1.363
_oxdiff_exptl_absorpt_empirical_full_min 0.749

loop_
_space_group_symop_operation_xyz
'x, y, z'
'-x, -y, z'
'y, -x, -z'
'-y, x, -z'
'x+1/2, y+1/2, z+1/2'
'-x+1/2, -y+1/2, z+1/2'
'y+1/2, -x+1/2, -z+1/2'
'-y+1/2, x+1/2, -z+1/2'

loop_
_atom_site_label
_atom_site_type_symbol
_atom_site_fract_x
_atom_site_fract_y
_atom_site_fract_z
_atom_site_U_iso_or_equiv
_atom_site_adp_type
_atom_site_occupancy
_atom_site_site_symmetry_order
_atom_site_calc_flag
_atom_site_refinement_flags_posn
_atom_site_refinement_flags_adp
_atom_site_refinement_flags_occupancy
_atom_site_disorder_assembly
_atom_site_disorder_group
K1 K 0.41742(3) 0.48146(3) 0.57879(4) 0.04380(18) Uani 1 1 d . . . . .
O2 O 0.51260(9) 0.41831(9) 0.58432(13) 0.0435(4) Uani 1 1 d . . . . .
O1 O 0.60486(10) 0.41822(12) 0.66516(15) 0.0500(5) Uani 1 1 d . . . . .
N1 N 0.55230(13) 0.34457(13) 0.69503(19) 0.0500(6) Uani 1 1 d . . . . .
N2 N 0.46441(18) 0.27385(15) 0.6918(3) 0.0703(10) Uani 1 1 d . . . . .
C1 C 0.60990(16) 0.36816(16) 0.7202(2) 0.0511(8) Uani 1 1 d . . . . .
N3A N 0.5499(6) 0.2395(4) 0.7572(8) 0.068(3) Uani 0.75(4) 1 d D U P A 1
C2 C 0.61617(17) 0.38702(17) 0.8106(2) 0.0538(8) Uani 1 1 d . . . . .
C13 C 0.3429(2) 0.3728(2) 0.6312(3) 0.0649(9) Uani 1 1 d . U . . .
H13 H 0.316986 0.400555 0.656166 0.078 Uiso 1 1 calc R U . . .
C8 C 0.42164(18) 0.30378(17) 0.6414(2) 0.0552(8) Uani 1 1 d D U . . .
C7 C 0.5740(2) 0.42241(19) 0.8478(3) 0.0629(10) Uani 1 1 d . . . . .
H7 H 0.538823 0.431224 0.818112 0.075 Uiso 1 1 calc R U . . .
C14 C 0.33743(19) 0.35926(19) 0.5468(3) 0.0623(9) Uani 1 1 d . U . . .
H14 H 0.308461 0.378504 0.513704 0.075 Uiso 1 1 calc R U . . .
C22A C 0.6043(7) 0.2312(4) 0.7962(8) 0.064(3) Uani 0.75(4) 1 d D U P A 1
C16 C 0.41571(18) 0.28836(17) 0.5573(2) 0.0553(8) Uani 1 1 d . U . . .
C9 C 0.3858(2) 0.34606(18) 0.6793(2) 0.0638(9) Uani 1 1 d . U . . .
C15 C 0.37391(19) 0.31798(18) 0.5108(2) 0.0607(8) Uani 1 1 d . U . . .
H15 H 0.370232 0.309701 0.452667 0.073 Uiso 1 1 calc R U . . .
C27A C 0.6674(8) 0.2227(8) 0.9169(9) 0.078(4) Uani 0.75(4) 1 d D U P A 1
H27A H 0.671562 0.221374 0.976199 0.093 Uiso 0.75(4) 1 calc R U P A 1
C6 C 0.5821(3) 0.4452(2) 0.9276(3) 0.0778(13) Uani 1 1 d . . . . .
H6 H 0.552696 0.469514 0.952128 0.093 Uiso 1 1 calc R U . . .
B2 B 0.5234(2) 0.29075(19) 0.7149(3) 0.0618(11) Uani 1 1 d D . . . .
B1 B 0.54786(16) 0.39601(16) 0.6386(2) 0.0442(7) Uani 1 1 d . . . . .
C23A C 0.6112(7) 0.2293(7) 0.8833(8) 0.070(3) Uani 0.75(4) 1 d D U P A 1
C20A C 0.4574(7) 0.2148(6) 0.7193(10) 0.080(4) Uani 0.75(4) 1 d D U P A 1
H20A H 0.423572 0.191521 0.708156 0.096 Uiso 0.75(4) 1 calc R U P A 1
C28A C 0.7147(8) 0.2183(6) 0.8706(8) 0.074(3) Uani 0.75(4) 1 d D U P A 1
H28A H 0.752293 0.213999 0.896078 0.089 Uiso 0.75(4) 1 calc R U P A 1
C3 C 0.6662(2) 0.3731(3) 0.8564(3) 0.0739(12) Uani 1 1 d . . . . .
H3 H 0.695279 0.348010 0.832865 0.089 Uiso 1 1 calc R U . . .
C17 C 0.4545(3) 0.2420(2) 0.5165(3) 0.0735(12) Uani 1 1 d D . . . .
H17A H 0.473824 0.217935 0.561276 0.088 Uiso 0.78(4) 1 calc R U P B 2
H17 H 0.488124 0.235076 0.555863 0.088 Uiso 0.22(4) 1 calc R U P B 1
C21A C 0.5023(7) 0.1967(4) 0.7613(9) 0.083(4) Uani 0.75(4) 1 d D U P A 1
H21A H 0.504166 0.160381 0.790798 0.099 Uiso 0.75(4) 1 calc R U P A 1
C30A C 0.6561(8) 0.2252(5) 0.7444(7) 0.070(3) Uani 0.75(4) 1 d D U P A 1
C5 C 0.6325(4) 0.4327(3) 0.9711(4) 0.099(2) Uani 1 1 d . . . . .
H5 H 0.638839 0.449559 1.024871 0.119 Uiso 1 1 calc R U . . .
C10 C 0.3962(4) 0.3625(2) 0.7702(3) 0.105(2) Uani 1 1 d . . . . .
H10 H 0.426740 0.337970 0.798936 0.127 Uiso 0.40(4) 1 calc R U P C 2
C11 C 0.4015(3) 0.4259(2) 0.7863(3) 0.0805(13) Uani 1 1 d . . . . .
H11A H 0.362572 0.444228 0.782612 0.121 Uiso 1 1 calc R U . . .
H11B H 0.427732 0.443535 0.744478 0.121 Uiso 1 1 calc R U . . .
H11C H 0.417787 0.432131 0.842523 0.121 Uiso 1 1 calc R U . . .
C29A C 0.7097(8) 0.2198(6) 0.7846(6) 0.080(3) Uani 0.75(4) 1 d D U P A 1
H29A H 0.744459 0.217116 0.751678 0.096 Uiso 0.75(4) 1 calc R U P A 1
C4 C 0.6738(3) 0.3960(4) 0.9374(4) 0.0990(19) Uani 1 1 d . . . . .
H4 H 0.707822 0.385851 0.968955 0.119 Uiso 1 1 calc R U . . .
C19B C 0.5001(6) 0.2723(4) 0.4675(12) 0.086(4) Uani 0.78(4) 1 d D . P B 2
H19A H 0.523034 0.298002 0.504505 0.129 Uiso 0.78(4) 1 calc R U P B 2
H19B H 0.481437 0.296011 0.423537 0.129 Uiso 0.78(4) 1 calc R U P B 2
H19C H 0.526222 0.243148 0.441685 0.129 Uiso 0.78(4) 1 calc R U P B 2
C33A C 0.6226(14) 0.1622(7) 0.6247(10) 0.119(8) Uani 0.65(6) 1 d D U P A 1
H33A H 0.623063 0.156936 0.563703 0.178 Uiso 0.65(6) 1 calc R U P A 1
H33B H 0.581762 0.162771 0.644602 0.178 Uiso 0.65(6) 1 calc R U P A 1
H33C H 0.643706 0.129566 0.651402 0.178 Uiso 0.65(6) 1 calc R U P A 1
C12B C 0.323(2) 0.355(2) 0.8138(18) 0.149(15) Uani 0.40(4) 1 d . U P C 2
H12A H 0.321062 0.373743 0.869010 0.224 Uiso 0.40(4) 1 calc R U P C 2
H12B H 0.313033 0.312907 0.819708 0.224 Uiso 0.40(4) 1 calc R U P C 2
H12C H 0.294039 0.373520 0.776302 0.224 Uiso 0.40(4) 1 calc R U P C 2
C27B C 0.6508(14) 0.2212(18) 0.9312(19) 0.058(7) Uani 0.25(4) 1 d D U P A 2
H27B H 0.657385 0.223703 0.989895 0.069 Uiso 0.25(4) 1 calc R U P A 2
C28B C 0.6947(15) 0.2088(14) 0.8820(17) 0.053(6) Uani 0.25(4) 1 d D U P A 2
H28B H 0.731674 0.198555 0.905809 0.064 Uiso 0.25(4) 1 calc R U P A 2
C29B C 0.6887(17) 0.210(2) 0.796(2) 0.097(13) Uani 0.25(4) 1 d D U P A 2
H29B H 0.722612 0.205599 0.761728 0.116 Uiso 0.25(4) 1 calc R U P A 2
C30B C 0.6339(17) 0.2186(16) 0.7584(19) 0.065(8) Uani 0.25(4) 1 d D U P A 2
C22B C 0.5849(16) 0.2290(19) 0.814(2) 0.080(11) Uani 0.25(4) 1 d D U P A 2
C23B C 0.5945(13) 0.2309(19) 0.9005(17) 0.058(8) Uani 0.25(4) 1 d D U P A 2
N3B N 0.5322(12) 0.2434(11) 0.7754(16) 0.055(6) Uani 0.25(4) 1 d D U P A 2
C21B C 0.4817(15) 0.2055(14) 0.783(2) 0.083(10) Uani 0.25(4) 1 d D U P A 2
H21B H 0.479064 0.172088 0.818692 0.099 Uiso 0.25(4) 1 calc R U P A 2
C20B C 0.4414(13) 0.2237(15) 0.734(2) 0.062(8) Uani 0.25(4) 1 d D U P A 2
H20B H 0.403260 0.207180 0.727871 0.075 Uiso 0.25(4) 1 calc R U P A 2
C31A C 0.6540(13) 0.2232(9) 0.6483(11) 0.088(5) Uani 0.65(6) 1 d D U P A 1
H31A H 0.625843 0.254788 0.631191 0.105 Uiso 0.65(6) 1 calc R U P A 1
C32A C 0.7073(13) 0.2353(11) 0.6049(9) 0.107(6) Uani 0.65(6) 1 d D U P A 1
H32A H 0.736453 0.204864 0.618195 0.160 Uiso 0.65(6) 1 calc R U P A 1
H32B H 0.722383 0.273832 0.622201 0.160 Uiso 0.65(6) 1 calc R U P A 1
H32C H 0.699862 0.235488 0.544343 0.160 Uiso 0.65(6) 1 calc R U P A 1
C33B C 0.6846(18) 0.216(2) 0.611(3) 0.114(12) Uani 0.35(6) 1 d D U P A 2
H33D H 0.710653 0.185435 0.631855 0.170 Uiso 0.35(6) 1 calc R U P A 2
H33E H 0.703963 0.254732 0.616543 0.170 Uiso 0.35(6) 1 calc R U P A 2
H33F H 0.675987 0.209122 0.551246 0.170 Uiso 0.35(6) 1 calc R U P A 2
C31B C 0.6307(17) 0.2163(12) 0.6576(18) 0.068(7) Uani 0.35(6) 1 d D U P A 2
H31B H 0.605610 0.249722 0.637757 0.082 Uiso 0.35(6) 1 calc R U P A 2
C32B C 0.594(3) 0.1560(16) 0.648(5) 0.165(19) Uani 0.35(6) 1 d D U P A 2
H32D H 0.592475 0.144747 0.588390 0.248 Uiso 0.35(6) 1 calc R U P A 2
H32E H 0.553728 0.161866 0.668601 0.248 Uiso 0.35(6) 1 calc R U P A 2
H32F H 0.613059 0.124752 0.680071 0.248 Uiso 0.35(6) 1 calc R U P A 2
C25 C 0.5652(3) 0.2836(4) 1.0144(4) 0.114(2) Uani 1 1 d . U . . .
H25A H 0.595255 0.268926 1.053221 0.172 Uiso 1 1 calc R U . . .
H25B H 0.528570 0.290931 1.045266 0.172 Uiso 1 1 calc R U . . .
H25C H 0.578801 0.320337 0.988720 0.172 Uiso 1 1 calc R U . . .
C24 C 0.5539(3) 0.2370(3) 0.9449(4) 0.1021(19) Uani 1 1 d . U . . .
C26 C 0.5376(5) 0.1787(5) 0.9860(7) 0.164(4) Uani 1 1 d . U . . .
H26A H 0.536557 0.147638 0.943394 0.245 Uiso 1 1 calc R U . . .
H26B H 0.498806 0.182140 1.012432 0.245 Uiso 1 1 calc R U . . .
H26C H 0.567018 0.168782 1.028750 0.245 Uiso 1 1 calc R U . . .
C18B C 0.4204(8) 0.2012(9) 0.4579(16) 0.147(7) Uani 0.78(4) 1 d . U P B 2
H18A H 0.388861 0.181679 0.489257 0.220 Uiso 0.78(4) 1 calc R U P B 2
H18B H 0.447089 0.171566 0.434626 0.220 Uiso 0.78(4) 1 calc R U P B 2
H18C H 0.403215 0.224354 0.412050 0.220 Uiso 0.78(4) 1 calc R U P B 2
C19A C 0.4813(17) 0.258(2) 0.4330(18) 0.079(8) Uani 0.22(4) 1 d D . P B 1
H19D H 0.501662 0.223247 0.409995 0.119 Uiso 0.22(4) 1 calc R U P B 1
H19E H 0.509518 0.289897 0.440506 0.119 Uiso 0.22(4) 1 calc R U P B 1
H19F H 0.450197 0.270074 0.394317 0.119 Uiso 0.22(4) 1 calc R U P B 1
C18A C 0.4279(18) 0.1870(15) 0.503(4) 0.093(11) Uani 0.22(4) 1 d . U P B 1
H18D H 0.446517 0.157462 0.539314 0.140 Uiso 0.22(4) 1 calc R U P B 1
H18E H 0.432668 0.175511 0.444305 0.140 Uiso 0.22(4) 1 calc R U P B 1
H18F H 0.385865 0.189554 0.516615 0.140 Uiso 0.22(4) 1 calc R U P B 1
C12A C 0.3626(9) 0.3271(6) 0.8260(5) 0.089(6) Uani 0.60(4) 1 d . . P C 1
H12D H 0.387993 0.312799 0.871305 0.133 Uiso 0.60(4) 1 calc R U P C 1
H12E H 0.346174 0.293536 0.795327 0.133 Uiso 0.60(4) 1 calc R U P C 1
H12F H 0.330538 0.350640 0.849723 0.133 Uiso 0.60(4) 1 calc R U P C 1
H1 H 0.655(2) 0.350(2) 0.707(4) 0.073(14) Uiso 1 1 d . . . . .

loop_
_atom_site_aniso_label
_atom_site_aniso_U_11
_atom_site_aniso_U_22
_atom_site_aniso_U_33
_atom_site_aniso_U_23
_atom_site_aniso_U_13
_atom_site_aniso_U_12
K1 0.0427(3) 0.0474(4) 0.0412(3) -0.0016(3) 0.0014(3) -0.0030(3)
O2 0.0456(11) 0.0446(11) 0.0402(10) 0.0080(10) -0.0027(9) -0.0013(9)
O1 0.0468(12) 0.0587(13) 0.0445(12) 0.0056(10) -0.0002(10) 0.0026(10)
N1 0.0526(15) 0.0506(15) 0.0469(14) 0.0056(12) -0.0110(12) -0.0009(12)
N2 0.086(2) 0.0516(17) 0.073(2) 0.0240(16) -0.0297(19) -0.0215(17)
C1 0.0522(18) 0.0547(18) 0.0465(17) 0.0036(15) -0.0051(14) 0.0072(14)
N3A 0.084(5) 0.045(3) 0.075(5) 0.014(3) -0.023(5) 0.000(3)
C2 0.0585(19) 0.0571(19) 0.0457(18) 0.0072(15) -0.0041(15) -0.0105(15)
C13 0.067(2) 0.061(2) 0.067(2) 0.0061(17) 0.0056(18) -0.0156(16)
C8 0.063(2) 0.0533(17) 0.0489(17) 0.0087(14) -0.0126(15) -0.0178(14)
C7 0.071(2) 0.066(2) 0.052(2) 0.0019(18) 0.0075(18) -0.0017(19)
C14 0.060(2) 0.063(2) 0.063(2) 0.0171(16) -0.0150(16) -0.0183(15)
C22A 0.085(6) 0.054(4) 0.055(4) 0.021(4) -0.020(5) 0.006(4)
C16 0.0637(19) 0.0566(18) 0.0456(16) 0.0067(14) 0.0012(14) -0.0194(15)
C9 0.092(3) 0.056(2) 0.0430(18) 0.0055(15) -0.0015(17) -0.0139(17)
C15 0.071(2) 0.066(2) 0.0448(17) 0.0055(15) -0.0073(16) -0.0208(16)
C27A 0.085(7) 0.084(6) 0.064(6) 0.016(5) -0.012(6) 0.022(6)
C6 0.096(3) 0.077(3) 0.060(2) -0.003(2) 0.015(3) -0.009(2)
B2 0.085(3) 0.0431(19) 0.058(2) 0.0091(17) -0.026(2) 0.0009(19)
B1 0.0429(17) 0.0448(17) 0.0447(17) -0.0012(15) -0.0010(15) 0.0027(14)
C23A 0.089(7) 0.068(4) 0.052(5) 0.020(4) -0.003(5) 0.009(5)
C20A 0.097(7) 0.054(4) 0.089(7) 0.017(4) -0.021(7) -0.026(5)
C28A 0.071(6) 0.080(6) 0.071(5) 0.014(4) -0.009(5) 0.021(5)
C3 0.065(2) 0.102(3) 0.055(2) -0.004(2) -0.014(2) 0.001(2)
C17 0.092(3) 0.061(2) 0.067(3) 0.001(2) 0.014(2) -0.014(2)
C21A 0.110(7) 0.044(3) 0.094(7) 0.033(4) -0.028(6) -0.010(4)
C30A 0.095(7) 0.059(5) 0.056(4) 0.010(3) -0.015(5) 0.028(5)
C5 0.129(5) 0.109(4) 0.059(3) -0.015(3) 0.003(3) -0.034(4)
C10 0.201(8) 0.068(3) 0.048(2) -0.002(2) -0.013(3) -0.030(4)
C11 0.108(4) 0.077(3) 0.056(2) -0.009(2) -0.007(2) -0.010(3)
C29A 0.096(7) 0.080(6) 0.066(4) 0.008(4) -0.006(4) 0.045(6)
C4 0.085(3) 0.142(5) 0.070(3) -0.013(3) -0.028(3) -0.008(4)
C19B 0.079(5) 0.059(4) 0.118(9) -0.002(4) 0.028(6) -0.011(3)
C33A 0.186(18) 0.094(8) 0.075(7) -0.023(6) -0.051(9) 0.070(9)
C12B 0.14(2) 0.23(3) 0.080(12) -0.028(15) 0.042(14) -0.08(2)
C27B 0.070(13) 0.055(10) 0.049(11) -0.003(8) -0.009(9) 0.004(10)
C28B 0.049(13) 0.059(11) 0.051(11) 0.004(8) -0.003(10) 0.013(10)
C29B 0.088(18) 0.085(16) 0.12(2) 0.005(14) -0.014(14) 0.018(14)
C30B 0.078(16) 0.060(11) 0.056(13) 0.006(9) -0.004(11) 0.007(12)
C22B 0.093(17) 0.074(14) 0.072(15) 0.024(11) -0.004(12) 0.002(13)
C23B 0.065(13) 0.057(10) 0.053(12) 0.008(9) 0.009(9) 0.008(10)
N3B 0.067(11) 0.048(8) 0.051(9) 0.004(7) -0.014(8) -0.001(7)
C21B 0.088(15) 0.070(14) 0.089(15) -0.001(11) -0.006(12) -0.009(11)
C20B 0.065(12) 0.056(13) 0.066(12) 0.027(10) 0.003(10) -0.021(9)
C31A 0.095(12) 0.095(8) 0.074(7) -0.002(5) -0.019(8) 0.055(8)
C32A 0.118(12) 0.127(12) 0.075(6) 0.022(7) -0.011(7) 0.064(10)
C33B 0.09(2) 0.11(2) 0.14(2) -0.014(15) -0.001(17) 0.045(16)
C31B 0.078(14) 0.070(9) 0.057(9) -0.012(6) -0.020(9) 0.036(9)
C32B 0.18(3) 0.16(3) 0.16(3) 0.01(2) -0.07(3) 0.05(2)
C25 0.096(4) 0.172(6) 0.075(3) 0.029(4) -0.005(3) 0.023(4)
C24 0.103(4) 0.115(4) 0.088(4) 0.049(3) -0.022(4) -0.011(4)
C26 0.178(9) 0.169(7) 0.144(7) 0.099(6) -0.003(7) -0.027(7)
C18B 0.152(11) 0.125(10) 0.164(14) -0.073(10) 0.063(10) -0.079(9)
C19A 0.081(16) 0.093(19) 0.064(13) -0.007(12) 0.005(11) -0.013(14)
C18A 0.098(17) 0.067(11) 0.12(3) -0.023(14) 0.037(18) -0.006(10)
C12A 0.127(13) 0.095(8) 0.044(4) -0.001(4) 0.014(5) -0.052(7)

loop_
_atom_type_symbol
_atom_type_description
_atom_type_scat_dispersion_real
_atom_type_scat_dispersion_imag
_atom_type_scat_source
C C 0.0181 0.0091 'International Tables Vol C Tables 4.2.6.8 and 6.1.1.4'
H H 0.0000 0.0000 'International Tables Vol C Tables 4.2.6.8 and 6.1.1.4'
B B 0.0090 0.0039 'International Tables Vol C Tables 4.2.6.8 and 6.1.1.4'
K K 0.3868 1.0657 'International Tables Vol C Tables 4.2.6.8 and 6.1.1.4'
N N 0.0311 0.0180 'International Tables Vol C Tables 4.2.6.8 and 6.1.1.4'
O O 0.0492 0.0322 'International Tables Vol C Tables 4.2.6.8 and 6.1.1.4'

loop_
_geom_angle_atom_site_label_1
_geom_angle_atom_site_label_2
_geom_angle_atom_site_label_3
_geom_angle
_geom_angle_site_symmetry_1
_geom_angle_site_symmetry_3
_geom_angle_publ_flag
K1 K1 K1 58.709(10) 4_656 2_665 ?
K1 K1 K1 62.58(2) 4_656 3_566 ?
K1 K1 K1 58.709(10) 3_566 2_665 ?
O2 K1 K1 44.61(4) 2_665 3_566 ?
O2 K1 K1 48.54(5) 3_566 4_656 ?
O2 K1 K1 46.25(5) . 2_665 ?
O2 K1 K1 42.46(5) 2_665 2_665 ?
O2 K1 K1 44.53(5) 3_566 3_566 ?
O2 K1 K1 92.21(5) . 3_566 ?
O2 K1 K1 88.91(5) 3_566 2_665 ?
O2 K1 K1 44.69(5) . 4_656 ?
O2 K1 K1 89.34(4) 2_665 4_656 ?
O2 K1 O2 93.21(7) . 3_566 ?
O2 K1 O2 89.13(6) 3_566 2_665 ?
O2 K1 O2 88.58(7) . 2_665 ?
O2 K1 O1 117.72(8) 3_566 2_665 ?
O2 K1 O1 127.07(7) . 2_665 ?
O2 K1 C13 108.30(11) 3_566 . ?
O2 K1 C13 90.32(10) . . ?
O2 K1 C13 162.57(10) 2_665 . ?
O2 K1 C14 83.99(9) 3_566 . ?
O2 K1 C14 89.95(10) . . ?
O2 K1 C14 172.87(9) 2_665 . ?
O2 K1 B1 92.49(8) . 3_566 ?
O2 K1 B1 24.92(8) 2_665 2_665 ?
O2 K1 B1 105.20(7) 2_665 3_566 ?
O2 K1 B1 106.17(9) . 2_665 ?
O2 K1 B1 105.27(9) 3_566 2_665 ?
O2 K1 B1 16.10(8) 3_566 3_566 ?
O2 K1 C19B 77.6(3) 3_566 3_566 ?
O2 K1 C19B 117.4(2) 2_665 3_566 ?
O2 K1 C19B 151.9(3) . 3_566 ?
O1 K1 K1 89.88(6) 2_665 2_665 ?
O1 K1 K1 142.28(6) 2_665 4_656 ?
O1 K1 K1 84.05(6) 2_665 3_566 ?
O1 K1 O2 53.24(7) 2_665 2_665 ?
O1 K1 C13 115.44(11) 2_665 . ?
O1 K1 C14 132.18(11) 2_665 . ?
O1 K1 B1 128.75(8) 2_665 3_566 ?
O1 K1 B1 28.47(9) 2_665 2_665 ?
O1 K1 C19B 80.0(3) 2_665 3_566 ?
C13 K1 K1 134.87(10) . 2_665 ?
C13 K1 K1 152.81(10) . 3_566 ?
C13 K1 K1 102.03(10) . 4_656 ?
C13 K1 C14 24.38(12) . . ?
C13 K1 B1 92.23(11) . 3_566 ?
C13 K1 C19B 68.20(16) . 3_566 ?
C14 K1 K1 135.18(9) . 2_665 ?
C14 K1 K1 84.71(9) . 4_656 ?
C14 K1 K1 128.52(8) . 3_566 ?
C14 K1 B1 67.90(10) . 3_566 ?
C14 K1 C19B 62.9(2) . 3_566 ?
B1 K1 K1 60.62(6) 3_566 3_566 ?
B1 K1 K1 100.03(6) 3_566 2_665 ?
B1 K1 K1 114.26(7) 2_665 4_656 ?
B1 K1 K1 63.07(7) 2_665 2_665 ?
B1 K1 K1 49.54(6) 3_566 4_656 ?
B1 K1 K1 62.85(7) 2_665 3_566 ?
B1 K1 C13 141.50(11) 2_665 . ?
B1 K1 C14 160.63(12) 2_665 . ?
B1 K1 B1 120.71(8) 2_665 3_566 ?
B1 K1 C19B 101.9(3) 2_665 3_566 ?
C19B K1 K1 99.04(18) 3_566 3_566 ?
C19B K1 K1 156.63(14) 3_566 2_665 ?
C19B K1 B1 71.3(4) 3_566 3_566 ?
K1 O2 K1 90.78(7) . 4_656 ?
K1 O2 K1 86.85(6) 4_656 2_665 ?
K1 O2 K1 91.30(7) . 2_665 ?
B1 O2 K1 89.3(2) . 2_665 ?
B1 O2 K1 129.7(2) . 4_656 ?
B1 O2 K1 139.5(2) . . ?
C1 O1 K1 171.0(2) . 2_665 ?
C1 O1 B1 88.5(3) . . ?
B1 O1 K1 88.72(18) . 2_665 ?
C1 N1 B1 86.5(3) . . ?
B2 N1 C1 131.5(3) . . ?
B2 N1 B1 141.6(3) . . ?
C8 N2 B2 130.4(3) . . ?
C20A N2 C8 123.0(6) . . ?
C20A N2 B2 106.1(6) . . ?
C20B N2 C8 113.4(12) . . ?
C20B N2 B2 115.6(11) . . ?
O1 C1 N1 92.9(2) . . ?
O1 C1 C2 111.4(3) . . ?
O1 C1 B1 45.97(17) . . ?
O1 C1 H1 104(3) . . ?
N1 C1 C2 116.6(3) . . ?
N1 C1 B1 46.92(18) . . ?
N1 C1 H1 129(3) . . ?
C2 C1 B1 126.3(3) . . ?
C2 C1 H1 101(3) . . ?
B1 C1 H1 129(3) . . ?
C22A N3A B2 132.2(8) . . ?
C22A N3A C21A 123.1(7) . . ?
C21A N3A B2 104.3(7) . . ?
C7 C2 C1 120.6(4) . . ?
C7 C2 C3 118.3(4) . . ?
C3 C2 C1 121.0(4) . . ?
K1 C13 H13 85.5 . . ?
C14 C13 K1 87.9(3) . . ?
C14 C13 H13 119.8 . . ?
C9 C13 K1 96.5(3) . . ?
C9 C13 H13 119.8 . . ?
C9 C13 C14 120.3(4) . . ?
C16 C8 N2 119.1(4) . . ?
C16 C8 C9 122.2(4) . . ?
C9 C8 N2 118.7(4) . . ?
C2 C7 H7 119.4 . . ?
C2 C7 C6 121.2(5) . . ?
C6 C7 H7 119.4 . . ?
K1 C14 H14 94.5 . . ?
C13 C14 K1 67.7(2) . . ?
C13 C14 H14 120.0 . . ?
C15 C14 K1 107.5(3) . . ?
C15 C14 C13 120.1(4) . . ?
C15 C14 H14 120.0 . . ?
N3A C22A C23A 123.1(13) . . ?
N3A C22A C30A 118.7(8) . . ?
C23A C22A C30A 118.2(9) . . ?
C8 C16 C17 122.0(4) . . ?
C15 C16 C8 117.5(4) . . ?
C15 C16 C17 120.5(4) . . ?
C13 C9 C8 118.3(4) . . ?
C13 C9 C10 122.2(5) . . ?
C8 C9 C10 119.5(5) . . ?
C14 C15 C16 121.5(4) . . ?
C14 C15 H15 119.2 . . ?
C16 C15 H15 119.2 . . ?
C23A C27A H27A 118.5 . . ?
C28A C27A H27A 118.5 . . ?
C28A C27A C23A 123.0(11) . . ?
C7 C6 H6 120.1 . . ?
C5 C6 C7 119.8(5) . . ?
C5 C6 H6 120.1 . . ?
N1 B2 N2 126.9(3) . . ?
N1 B2 N3A 126.4(6) . . ?
N1 B2 N3B 135.9(10) . . ?
N2 B2 N3A 106.6(6) . . ?
N2 B2 N3B 95.7(10) . . ?
K1 B1 K1 67.61(8) 2_665 4_656 ?
O2 B1 K1 65.78(18) . 2_665 ?
O2 B1 K1 34.25(16) . 4_656 ?
O2 B1 O1 128.0(3) . . ?
O2 B1 N1 139.9(3) . . ?
O2 B1 C1 173.5(3) . . ?
O1 B1 K1 62.81(16) . 2_665 ?
O1 B1 K1 113.7(2) . 4_656 ?
O1 B1 N1 92.1(3) . . ?
O1 B1 C1 45.51(18) . . ?
N1 B1 K1 153.5(2) . 2_665 ?
N1 B1 K1 135.4(2) . 4_656 ?
N1 B1 C1 46.59(19) . . ?
C1 B1 K1 107.89(18) . 2_665 ?
C1 B1 K1 143.12(19) . 4_656 ?
C22A C23A C24 120.2(9) . . ?
C27A C23A C22A 119.2(12) . . ?
C27A C23A C24 120.6(9) . . ?
N2 C20A H20A 124.0 . . ?
C21A C20A N2 112.0(9) . . ?
C21A C20A H20A 124.0 . . ?
C27A C28A H28A 120.2 . . ?
C27A C28A C29A 119.5(11) . . ?
C29A C28A H28A 120.2 . . ?
C2 C3 H3 120.0 . . ?
C2 C3 C4 120.1(5) . . ?
C4 C3 H3 120.0 . . ?
C16 C17 H17A 109.1 . . ?
C16 C17 H17 106.5 . . ?
C16 C17 C18B 112.8(9) . . ?
C19B C17 C16 108.2(5) . . ?
C19B C17 H17A 109.1 . . ?
C19B C17 C18B 108.4(8) . . ?
C18B C17 H17A 109.1 . . ?
C19A C17 C16 116.7(16) . . ?
C19A C17 H17 106.5 . . ?
C18A C17 C16 115.5(16) . . ?
C18A C17 H17 106.5 . . ?
C18A C17 C19A 105(2) . . ?
N3A C21A H21A 124.7 . . ?
C20A C21A N3A 110.5(7) . . ?
C20A C21A H21A 124.7 . . ?
C22A C30A C31A 123.2(14) . . ?
C29A C30A C22A 117.5(8) . . ?
C29A C30A C31A 119.3(15) . . ?
C6 C5 H5 119.9 . . ?
C4 C5 C6 120.2(5) . . ?
C4 C5 H5 119.9 . . ?
C9 C10 H10 114.2 . . ?
C9 C10 C12B 101.5(11) . . ?
C11 C10 C9 114.9(4) . . ?
C11 C10 H10 114.2 . . ?
C11 C10 C12B 95.9(16) . . ?
C12B C10 H10 114.1 . . ?
C12A C10 C9 112.1(6) . . ?
C12A C10 C11 119.3(8) . . ?
C10 C11 H11A 109.5 . . ?
C10 C11 H11B 109.5 . . ?
C10 C11 H11C 109.5 . . ?
H11A C11 H11B 109.5 . . ?
H11A C11 H11C 109.5 . . ?
H11B C11 H11C 109.5 . . ?
C28A C29A C30A 122.6(12) . . ?
C28A C29A H29A 118.7 . . ?
C30A C29A H29A 118.7 . . ?
C3 C4 H4 119.9 . . ?
C5 C4 C3 120.2(5) . . ?
C5 C4 H4 119.9 . . ?
K1 C19B H19A 59.2 4_656 . ?
K1 C19B H19B 50.7 4_656 . ?
K1 C19B H19C 119.3 4_656 . ?
C17 C19B K1 131.0(5) . 4_656 ?
C17 C19B H19A 109.5 . . ?
C17 C19B H19B 109.5 . . ?
C17 C19B H19C 109.5 . . ?
H19A C19B H19B 109.5 . . ?
H19A C19B H19C 109.5 . . ?
H19B C19B H19C 109.5 . . ?
H33A C33A H33B 109.5 . . ?
H33A C33A H33C 109.5 . . ?
H33B C33A H33C 109.5 . . ?
C31A C33A H33A 109.5 . . ?
C31A C33A H33B 109.5 . . ?
C31A C33A H33C 109.5 . . ?
C10 C12B H12A 109.5 . . ?
C10 C12B H12B 109.5 . . ?
C10 C12B H12C 109.5 . . ?
H12A C12B H12B 109.5 . . ?
H12A C12B H12C 109.5 . . ?
H12B C12B H12C 109.5 . . ?
C28B C27B H27B 119.0 . . ?
C28B C27B C23B 122(2) . . ?
C23B C27B H27B 119.0 . . ?
C27B C28B H28B 119.4 . . ?
C27B C28B C29B 121(2) . . ?
C29B C28B H28B 119.4 . . ?
C28B C29B H29B 119.3 . . ?
C28B C29B C30B 121(3) . . ?
C30B C29B H29B 119.3 . . ?
C29B C30B C22B 116(2) . . ?
C29B C30B C31B 118(3) . . ?
C22B C30B C31B 126(3) . . ?
C23B C22B C30B 119(2) . . ?
N3B C22B C30B 115(2) . . ?
N3B C22B C23B 125(3) . . ?
C27B C23B C22B 119(2) . . ?
C24 C23B C27B 122(2) . . ?
C24 C23B C22B 118(2) . . ?
C22B N3B B2 126(2) . . ?
C22B N3B C21B 121(2) . . ?
C21B N3B B2 112.9(16) . . ?
N3B C21B H21B 125.4 . . ?
C20B C21B N3B 109(2) . . ?
C20B C21B H21B 125.4 . . ?
N2 C20B H20B 126.7 . . ?
C21B C20B N2 107(2) . . ?
C21B C20B H20B 126.7 . . ?
C30A C31A C33A 106.0(15) . . ?
C30A C31A H31A 105.8 . . ?
C33A C31A H31A 105.8 . . ?
C32A C31A C30A 117.0(17) . . ?
C32A C31A C33A 115.6(14) . . ?
C32A C31A H31A 105.8 . . ?
C31A C32A H32A 109.5 . . ?
C31A C32A H32B 109.5 . . ?
C31A C32A H32C 109.5 . . ?
H32A C32A H32B 109.5 . . ?
H32A C32A H32C 109.5 . . ?
H32B C32A H32C 109.5 . . ?
H33D C33B H33E 109.5 . . ?
H33D C33B H33F 109.5 . . ?
H33E C33B H33F 109.5 . . ?
C31B C33B H33D 109.5 . . ?
C31B C33B H33E 109.5 . . ?
C31B C33B H33F 109.5 . . ?
C30B C31B H31B 108.6 . . ?
C30B C31B C32B 99(3) . . ?
C33B C31B C30B 119(3) . . ?
C33B C31B H31B 108.6 . . ?
C33B C31B C32B 113(2) . . ?
C32B C31B H31B 108.6 . . ?
C31B C32B H32D 109.5 . . ?
C31B C32B H32E 109.5 . . ?
C31B C32B H32F 109.5 . . ?
H32D C32B H32E 109.5 . . ?
H32D C32B H32F 109.5 . . ?
H32E C32B H32F 109.5 . . ?
H25A C25 H25B 109.5 . . ?
H25A C25 H25C 109.5 . . ?
H25B C25 H25C 109.5 . . ?
C24 C25 H25A 109.5 . . ?
C24 C25 H25B 109.5 . . ?
C24 C25 H25C 109.5 . . ?
C23B C24 C25 112.4(19) . . ?
C23B C24 C26 110(2) . . ?
C25 C24 C23A 111.7(7) . . ?
C26 C24 C23A 110.9(9) . . ?
C26 C24 C25 109.0(7) . . ?
C24 C26 H26A 109.5 . . ?
C24 C26 H26B 109.5 . . ?
C24 C26 H26C 109.5 . . ?
H26A C26 H26B 109.5 . . ?
H26A C26 H26C 109.5 . . ?
H26B C26 H26C 109.5 . . ?
C17 C18B H18A 109.5 . . ?
C17 C18B H18B 109.5 . . ?
C17 C18B H18C 109.5 . . ?
H18A C18B H18B 109.5 . . ?
H18A C18B H18C 109.5 . . ?
H18B C18B H18C 109.5 . . ?
C17 C19A H19D 109.5 . . ?
C17 C19A H19E 109.5 . . ?
C17 C19A H19F 109.5 . . ?
H19D C19A H19E 109.5 . . ?
H19D C19A H19F 109.5 . . ?
H19E C19A H19F 109.5 . . ?
C17 C18A H18D 109.5 . . ?
C17 C18A H18E 109.5 . . ?
C17 C18A H18F 109.5 . . ?
H18D C18A H18E 109.5 . . ?
H18D C18A H18F 109.5 . . ?
H18E C18A H18F 109.5 . . ?
C10 C12A H12D 109.5 . . ?
C10 C12A H12E 109.5 . . ?
C10 C12A H12F 109.5 . . ?
H12D C12A H12E 109.5 . . ?
H12D C12A H12F 109.5 . . ?
H12E C12A H12F 109.5 . . ?

loop_
_geom_bond_atom_site_label_1
_geom_bond_atom_site_label_2
_geom_bond_distance
_geom_bond_site_symmetry_2
_geom_bond_publ_flag
K1 K1 3.7020(11) 4_656 ?
K1 K1 3.8455(13) 2_665 ?
K1 K1 3.7020(11) 3_566 ?
K1 O2 2.596(2) . ?
K1 O2 2.778(2) 2_665 ?
K1 O2 2.604(2) 3_566 ?
K1 O1 2.710(3) 2_665 ?
K1 C13 3.108(4) . ?
K1 C14 3.357(4) . ?
K1 B1 3.046(4) 2_665 ?
K1 B1 3.563(4) 3_566 ?
K1 C19B 3.404(7) 3_566 ?
O2 B1 1.283(4) . ?
O1 C1 1.441(4) . ?
O1 B1 1.453(4) . ?
N1 C1 1.470(5) . ?
N1 B2 1.423(6) . ?
N1 B1 1.478(5) . ?
N2 C8 1.432(5) . ?
N2 B2 1.442(6) . ?
N2 C20A 1.420(11) . ?
N2 C20B 1.43(3) . ?
C1 C2 1.509(5) . ?
C1 B1 2.020(5) . ?
C1 H1 1.12(5) . ?
N3A C22A 1.396(11) . ?
N3A B2 1.473(8) . ?
N3A C21A 1.455(12) . ?
C2 C7 1.385(6) . ?
C2 C3 1.387(6) . ?
C13 H13 0.9500 . ?
C13 C14 1.386(7) . ?
C13 C9 1.381(7) . ?
C8 C16 1.392(5) . ?
C8 C9 1.396(6) . ?
C7 H7 0.9500 . ?
C7 C6 1.386(7) . ?
C14 H14 0.9500 . ?
C14 C15 1.376(7) . ?
C22A C23A 1.398(13) . ?
C22A C30A 1.446(15) . ?
C16 C15 1.380(6) . ?
C16 C17 1.520(7) . ?
C9 C10 1.515(6) . ?
C15 H15 0.9500 . ?
C27A H27A 0.9500 . ?
C27A C23A 1.394(14) . ?
C27A C28A 1.309(14) . ?
C6 H6 0.9500 . ?
C6 C5 1.370(10) . ?
B2 N3B 1.458(18) . ?
C23A C24 1.639(19) . ?
C20A H20A 0.9500 . ?
C20A C21A 1.289(13) . ?
C28A H28A 0.9500 . ?
C28A C29A 1.375(12) . ?
C3 H3 0.9500 . ?
C3 C4 1.403(8) . ?
C17 H17A 1.0000 . ?
C17 H17 1.0000 . ?
C17 C19B 1.468(8) . ?
C17 C18B 1.528(16) . ?
C17 C19A 1.51(2) . ?
C17 C18A 1.41(4) . ?
C21A H21A 0.9500 . ?
C30A C29A 1.381(14) . ?
C30A C31A 1.53(2) . ?
C5 H5 0.9500 . ?
C5 C4 1.365(10) . ?
C10 H10 1.0000 . ?
C10 C11 1.468(8) . ?
C10 C12B 1.82(3) . ?
C10 C12A 1.420(12) . ?
C11 H11A 0.9800 . ?
C11 H11B 0.9800 . ?
C11 H11C 0.9800 . ?
C29A H29A 0.9500 . ?
C4 H4 0.9500 . ?
C19B H19A 0.9800 . ?
C19B H19B 0.9800 . ?
C19B H19C 0.9800 . ?
C33A H33A 0.9800 . ?
C33A H33B 0.9800 . ?
C33A H33C 0.9800 . ?
C33A C31A 1.60(2) . ?
C12B H12A 0.9800 . ?
C12B H12B 0.9800 . ?
C12B H12C 0.9800 . ?
C27B H27B 0.9500 . ?
C27B C28B 1.30(2) . ?
C27B C23B 1.39(2) . ?
C28B H28B 0.9500 . ?
C28B C29B 1.38(2) . ?
C29B H29B 0.9500 . ?
C29B C30B 1.40(2) . ?
C30B C22B 1.45(2) . ?
C30B C31B 1.61(4) . ?
C22B C23B 1.39(2) . ?
C22B N3B 1.39(2) . ?
C23B C24 1.17(3) . ?
N3B C21B 1.44(2) . ?
C21B H21B 0.9500 . ?
C21B C20B 1.27(2) . ?
C20B H20B 0.9500 . ?
C31A H31A 1.0000 . ?
C31A C32A 1.42(2) . ?
C32A H32A 0.9800 . ?
C32A H32B 0.9800 . ?
C32A H32C 0.9800 . ?
C33B H33D 0.9800 . ?
C33B H33E 0.9800 . ?
C33B H33F 0.9800 . ?
C33B C31B 1.44(3) . ?
C31B H31B 1.0000 . ?
C31B C32B 1.61(3) . ?
C32B H32D 0.9800 . ?
C32B H32E 0.9800 . ?
C32B H32F 0.9800 . ?
C25 H25A 0.9800 . ?
C25 H25B 0.9800 . ?
C25 H25C 0.9800 . ?
C25 C24 1.554(12) . ?
C24 C26 1.524(10) . ?
C26 H26A 0.9800 . ?
C26 H26B 0.9800 . ?
C26 H26C 0.9800 . ?
C18B H18A 0.9800 . ?
C18B H18B 0.9800 . ?
C18B H18C 0.9800 . ?
C19A H19D 0.9800 . ?
C19A H19E 0.9800 . ?
C19A H19F 0.9800 . ?
C18A H18D 0.9800 . ?
C18A H18E 0.9800 . ?
C18A H18F 0.9800 . ?
C12A H12D 0.9800 . ?
C12A H12E 0.9800 . ?
C12A H12F 0.9800 . ?

loop_
_geom_torsion_atom_site_label_1
_geom_torsion_atom_site_label_2
_geom_torsion_atom_site_label_3
_geom_torsion_atom_site_label_4
_geom_torsion
_geom_torsion_site_symmetry_1
_geom_torsion_site_symmetry_2
_geom_torsion_site_symmetry_3
_geom_torsion_site_symmetry_4
_geom_torsion_publ_flag
K1 O2 B1 K1 -176.5(5) . . . 4_656 ?
K1 O2 B1 K1 -85.3(2) 2_665 . . 4_656 ?
K1 O2 B1 K1 85.3(2) 4_656 . . 2_665 ?
K1 O2 B1 K1 -91.2(3) . . . 2_665 ?
K1 O2 B1 O1 -9.2(4) 2_665 . . . ?
K1 O2 B1 O1 76.1(4) 4_656 . . . ?
K1 O2 B1 O1 -100.4(4) . . . . ?
K1 O2 B1 N1 80.7(6) . . . . ?
K1 O2 B1 N1 -102.8(5) 4_656 . . . ?
K1 O2 B1 N1 171.9(5) 2_665 . . . ?
K1 O1 B1 K1 46.07(15) 2_665 . . 4_656 ?
K1 O1 B1 O2 9.4(4) 2_665 . . . ?
K1 O1 B1 N1 -171.3(2) 2_665 . . . ?
K1 O1 B1 C1 -171.5(2) 2_665 . . . ?
K1 C13 C14 C15 97.9(4) . . . . ?
K1 C13 C9 C8 -93.8(4) . . . . ?
K1 C13 C9 C10 84.3(5) . . . . ?
K1 C14 C15 C16 75.2(4) . . . . ?
O1 C1 C2 C7 56.9(5) . . . . ?
O1 C1 C2 C3 -118.3(4) . . . . ?
N1 C1 C2 C7 -48.0(5) . . . . ?
N1 C1 C2 C3 136.8(4) . . . . ?
N1 B2 N3B C22B -23(4) . . . . ?
N1 B2 N3B C21B 165.6(19) . . . . ?
N2 C8 C16 C15 179.8(3) . . . . ?
N2 C8 C16 C17 -1.9(5) . . . . ?
N2 C8 C9 C13 -177.1(3) . . . . ?
N2 C8 C9 C10 4.7(6) . . . . ?
N2 B2 N3B C22B 171(3) . . . . ?
N2 B2 N3B C21B 0(2) . . . . ?
N2 C20A C21A N3A -8.1(17) . . . . ?
C1 O1 B1 K1 -142.5(2) . . . 4_656 ?
C1 O1 B1 K1 171.5(2) . . . 2_665 ?
C1 O1 B1 O2 -179.1(4) . . . . ?
C1 O1 B1 N1 0.2(3) . . . . ?
C1 N1 B2 N2 174.7(4) . . . . ?
C1 N1 B2 N3A -10.7(11) . . . . ?
C1 N1 B2 N3B 12(2) . . . . ?
C1 N1 B1 K1 -17.8(6) . . . 2_665 ?
C1 N1 B1 K1 127.5(3) . . . 4_656 ?
C1 N1 B1 O2 178.9(5) . . . . ?
C1 N1 B1 O1 -0.2(3) . . . . ?
C1 C2 C7 C6 -173.1(4) . . . . ?
C1 C2 C3 C4 173.6(5) . . . . ?
N3A C22A C23A C27A -177.9(13) . . . . ?
N3A C22A C23A C24 0.1(19) . . . . ?
N3A C22A C30A C29A 177.0(10) . . . . ?
N3A C22A C30A C31A -4.5(18) . . . . ?
C2 C7 C6 C5 -0.2(7) . . . . ?
C2 C3 C4 C5 -0.9(10) . . . . ?
C13 C14 C15 C16 1.3(6) . . . . ?
C13 C9 C10 C11 -49.3(9) . . . . ?
C13 C9 C10 C12B 53(2) . . . . ?
C13 C9 C10 C12A 91.2(12) . . . . ?
C8 N2 B2 N1 3.4(9) . . . . ?
C8 N2 B2 N3A -172.1(8) . . . . ?
C8 N2 B2 N3B 171.1(14) . . . . ?
C8 N2 C20A C21A 177.8(9) . . . . ?
C8 N2 C20B C21B -173(2) . . . . ?
C8 C16 C15 C14 -3.0(5) . . . . ?
C8 C16 C17 C19B -101.5(10) . . . . ?
C8 C16 C17 C18B 138.5(12) . . . . ?
C8 C16 C17 C19A -133(2) . . . . ?
C8 C16 C17 C18A 104(3) . . . . ?
C8 C9 C10 C11 128.9(6) . . . . ?
C8 C9 C10 C12B -129(2) . . . . ?
C8 C9 C10 C12A -90.7(12) . . . . ?
C7 C2 C3 C4 -1.7(8) . . . . ?
C7 C6 C5 C4 -2.5(9) . . . . ?
C14 C13 C9 C8 -2.4(6) . . . . ?
C14 C13 C9 C10 175.7(5) . . . . ?
C22A N3A B2 N1 8.2(18) . . . . ?
C22A N3A B2 N2 -176.3(12) . . . . ?
C22A N3A C21A C20A -179.3(13) . . . . ?
C22A C23A C24 C25 -130.4(11) . . . . ?
C22A C23A C24 C26 107.8(13) . . . . ?
C22A C30A C29A C28A 2.0(18) . . . . ?
C22A C30A C31A C33A -68.3(15) . . . . ?
C22A C30A C31A C32A 161.2(14) . . . . ?
C16 C8 C9 C13 0.6(6) . . . . ?
C16 C8 C9 C10 -177.6(4) . . . . ?
C16 C17 C19B K1 -7.0(16) . . . 4_656 ?
C9 C13 C14 K1 -96.3(4) . . . . ?
C9 C13 C14 C15 1.6(6) . . . . ?
C9 C8 C16 C15 2.1(5) . . . . ?
C9 C8 C16 C17 -179.6(4) . . . . ?
C15 C16 C17 C19B 76.7(10) . . . . ?
C15 C16 C17 C18B -43.2(13) . . . . ?
C15 C16 C17 C19A 45(2) . . . . ?
C15 C16 C17 C18A -78(3) . . . . ?
C27A C23A C24 C25 47.5(16) . . . . ?
C27A C23A C24 C26 -74.2(17) . . . . ?
C27A C28A C29A C30A -1(2) . . . . ?
C6 C5 C4 C3 3.1(11) . . . . ?
B2 N1 C1 O1 173.7(4) . . . . ?
B2 N1 C1 C2 -70.6(5) . . . . ?
B2 N1 C1 B1 173.5(5) . . . . ?
B2 N1 B1 K1 170.0(5) . . . 2_665 ?
B2 N1 B1 K1 -44.6(7) . . . 4_656 ?
B2 N1 B1 O2 6.8(9) . . . . ?
B2 N1 B1 O1 -172.3(5) . . . . ?
B2 N1 B1 C1 -172.1(6) . . . . ?
B2 N2 C8 C16 97.6(6) . . . . ?
B2 N2 C8 C9 -84.7(6) . . . . ?
B2 N2 C20A C21A 5.3(14) . . . . ?
B2 N2 C20B C21B -1(4) . . . . ?
B2 N3A C22A C23A 104.7(16) . . . . ?
B2 N3A C22A C30A -74.2(16) . . . . ?
B2 N3A C21A C20A 7.4(14) . . . . ?
B2 N3B C21B C20B -1(4) . . . . ?
B1 O1 C1 N1 -0.2(3) . . . . ?
B1 O1 C1 C2 -120.3(3) . . . . ?
B1 N1 C1 O1 0.2(3) . . . . ?
B1 N1 C1 C2 115.9(3) . . . . ?
B1 N1 B2 N2 -15.8(9) . . . . ?
B1 N1 B2 N3A 158.8(9) . . . . ?
B1 N1 B2 N3B -178(2) . . . . ?
B1 C1 C2 C7 6.6(5) . . . . ?
B1 C1 C2 C3 -168.6(4) . . . . ?
C23A C22A C30A C29A -2.0(16) . . . . ?
C23A C22A C30A C31A 176.6(15) . . . . ?
C23A C27A C28A C29A 0(2) . . . . ?
C20A N2 C8 C16 -72.9(11) . . . . ?
C20A N2 C8 C9 104.9(11) . . . . ?
C20A N2 B2 N1 175.0(9) . . . . ?
C20A N2 B2 N3A -0.4(9) . . . . ?
C28A C27A C23A C22A 0(3) . . . . ?
C28A C27A C23A C24 -177.8(14) . . . . ?
C3 C2 C7 C6 2.3(6) . . . . ?
C17 C16 C15 C14 178.6(4) . . . . ?
C21A N3A C22A C23A -66.5(16) . . . . ?
C21A N3A C22A C30A 114.6(13) . . . . ?
C21A N3A B2 N1 -179.4(8) . . . . ?
C21A N3A B2 N2 -3.9(9) . . . . ?
C30A C22A C23A C27A 1(2) . . . . ?
C30A C22A C23A C24 179.0(10) . . . . ?
C29A C30A C31A C33A 110.3(14) . . . . ?
C29A C30A C31A C32A -20.2(19) . . . . ?
C27B C28B C29B C30B -7(6) . . . . ?
C27B C23B C24 C25 50(5) . . . . ?
C27B C23B C24 C26 -71(4) . . . . ?
C28B C27B C23B C22B -2(6) . . . . ?
C28B C27B C23B C24 173(4) . . . . ?
C28B C29B C30B C22B 4(6) . . . . ?
C28B C29B C30B C31B -177(3) . . . . ?
C29B C30B C22B C23B 1(6) . . . . ?
C29B C30B C22B N3B 173(4) . . . . ?
C29B C30B C31B C33B -11(5) . . . . ?
C29B C30B C31B C32B 112(4) . . . . ?
C30B C22B C23B C27B -2(6) . . . . ?
C30B C22B C23B C24 -177(4) . . . . ?
C30B C22B N3B B2 -54(5) . . . . ?
C30B C22B N3B C21B 117(4) . . . . ?
C22B C30B C31B C33B 169(4) . . . . ?
C22B C30B C31B C32B -69(4) . . . . ?
C22B C23B C24 C25 -135(3) . . . . ?
C22B C23B C24 C26 104(4) . . . . ?
C22B N3B C21B C20B -172(3) . . . . ?
C23B C27B C28B C29B 6(6) . . . . ?
C23B C22B N3B B2 118(4) . . . . ?
C23B C22B N3B C21B -71(5) . . . . ?
N3B C22B C23B C27B -174(4) . . . . ?
N3B C22B C23B C24 11(6) . . . . ?
N3B C21B C20B N2 1(4) . . . . ?
C20B N2 C8 C16 -92.1(19) . . . . ?
C20B N2 C8 C9 85.6(19) . . . . ?
C20B N2 B2 N1 -167(2) . . . . ?
C20B N2 B2 N3B 1(2) . . . . ?
C31A C30A C29A C28A -176.6(14) . . . . ?
C31B C30B C22B C23B -179(4) . . . . ?
C31B C30B C22B N3B -6(5) . . . . ?
C18B C17 C19B K1 116(2) . . . 4_656 ?

loop_
_twin_individual_id
_twin_individual_mass_fraction_refined
1 0.96034
2 0.03966

loop_
_smtbx_masks_void_nr
_smtbx_masks_void_average_x
_smtbx_masks_void_average_y
_smtbx_masks_void_average_z
_smtbx_masks_void_volume
_smtbx_masks_void_count_electrons
_smtbx_masks_void_content
1 0.000 0.500 -0.973 1367.8 303.4 '8 benzene'
2 0.500 0.000 0.769 1367.8 303.4 '8 benzene'
